data_7060054
loop_
_publ_author_name
'Zhang, Xue-Mei'
'Duan, Yao-Yao'
'Gao, Hong-Ling'
'Cui, Jian-Zhong'

_publ_section_title
;
 Solvent-induced single-molecule magnet behavior and near-infrared
 luminescence properties of rare earth complexes
;
_journal_issue 44
_journal_name_full 'New Journal of Chemistry'
_journal_page_first 19135
_journal_page_last 19143
_journal_paper_doi 10.1039/D0NJ03837G
_journal_volume 44
_journal_year 2020
_chemical_formula_moiety 'C21 H24 Dy N3 O6'
_chemical_formula_sum 'C21 H24 Dy N3 O6'
_chemical_formula_weight 576.93
_space_group_crystal_system triclinic
_space_group_IT_number 2
_space_group_name_Hall '-P 1'
_space_group_name_H-M_alt 'P -1'
_atom_sites_solution_hydrogens geom
_atom_sites_solution_primary direct
_audit_creation_date 2020-09-21
_audit_creation_method
;
Olex2 1.3
(compiled 2020.07.31 svn.rc2a77460 for OlexSys, GUI svn.r6145)
;
_audit_update_record
;
2020-10-06 deposited with the CCDC.	2020-10-09 downloaded from the CCDC.
;
_cell_angle_alpha 89.52(3)
_cell_angle_beta 86.23(3)
_cell_angle_gamma 77.98(3)
_cell_formula_units_Z 2
_cell_length_a 9.0155(18)
_cell_length_b 10.725(2)
_cell_length_c 11.835(2)
_cell_measurement_reflns_used 3604
_cell_measurement_temperature 113(2)
_cell_measurement_theta_max 27.9424
_cell_measurement_theta_min 1.7243
_cell_volume 1116.8(4)
_computing_cell_refinement crystalclear
_computing_data_collection crystalclear
_computing_data_reduction crystalclear
_computing_molecular_graphics 'Olex2 1.3 (Dolomanov et al., 2009)'
_computing_publication_material 'Olex2 1.3 (Dolomanov et al., 2009)'
_computing_structure_refinement 'SHELXL 2018/3 (Sheldrick, 2015)'
_computing_structure_solution 'SHELXS  (Sheldrick, 2008)'
_diffrn_ambient_temperature 113.15
_diffrn_measured_fraction_theta_full 0.998
_diffrn_measured_fraction_theta_max 0.994
_diffrn_measurement_device_type 'Rigaku Saturn 70 CCD'
_diffrn_measurement_method '\w scans'
_diffrn_radiation_monochromator confocal
_diffrn_radiation_type MoK\a
_diffrn_radiation_wavelength 0.71073
_diffrn_reflns_av_R_equivalents 0.0391
_diffrn_reflns_av_unetI/netI 0.0498
_diffrn_reflns_Laue_measured_fraction_full 0.998
_diffrn_reflns_Laue_measured_fraction_max 0.994
_diffrn_reflns_limit_h_max 11
_diffrn_reflns_limit_h_min -11
_diffrn_reflns_limit_k_max 14
_diffrn_reflns_limit_k_min -14
_diffrn_reflns_limit_l_max 15
_diffrn_reflns_limit_l_min -15
_diffrn_reflns_number 13313
_diffrn_reflns_point_group_measured_fraction_full 0.998
_diffrn_reflns_point_group_measured_fraction_max 0.994
_diffrn_reflns_theta_full 25.242
_diffrn_reflns_theta_max 27.892
_diffrn_reflns_theta_min 1.724
_diffrn_standards_decay_% 0
_diffrn_standards_interval_count 0
_diffrn_standards_interval_time 0
_diffrn_standards_number 0
_exptl_absorpt_coefficient_mu 3.386
_exptl_absorpt_correction_T_max 1.0000
_exptl_absorpt_correction_T_min 0.7343
_exptl_absorpt_correction_type multi-scan
_exptl_absorpt_process_details crystalclear
_exptl_crystal_colour yellow
_exptl_crystal_colour_primary yellow
_exptl_crystal_density_diffrn 1.716
_exptl_crystal_description prism
_exptl_crystal_F_000 570
_exptl_crystal_size_max 0.26
_exptl_crystal_size_mid 0.22
_exptl_crystal_size_min 0.18
_refine_diff_density_max 1.966
_refine_diff_density_min -1.649
_refine_diff_density_rms 0.142
_refine_ls_extinction_method none
_refine_ls_goodness_of_fit_ref 1.060
_refine_ls_hydrogen_treatment constr
_refine_ls_matrix_type full
_refine_ls_number_parameters 284
_refine_ls_number_reflns 5289
_refine_ls_number_restraints 0
_refine_ls_restrained_S_all 1.060
_refine_ls_R_factor_all 0.0373
_refine_ls_R_factor_gt 0.0316
_refine_ls_shift/su_max 0.002
_refine_ls_shift/su_mean 0.000
_refine_ls_structure_factor_coef Fsqd
_refine_ls_weighting_details 'w=1/[\s^2^(Fo^2^)+(0.0346P)^2^] where P=(Fo^2^+2Fc^2^)/3'
_refine_ls_weighting_scheme calc
_refine_ls_wR_factor_gt 0.0669
_refine_ls_wR_factor_ref 0.0695
_reflns_Friedel_coverage 0.000
_reflns_number_gt 4718
_reflns_number_total 5289
_reflns_threshold_expression 'I > 2\s(I)'
_cod_data_source_file d0nj03837g2.cif
_cod_data_source_block shelxl_CCDC1
_cod_depositor_comments 'Adding full bibliography for 7060053--7060059.cif.'
_cod_database_code 7060054
_shelx_shelxl_version_number 2018/3
_shelx_space_group_comment
;
The symmetry employed for this shelxl refinement is uniquely defined
by the following loop, which should always be used as a source of
symmetry information in preference to the above space-group names.
They are only intended as comments.
;
_shelx_estimated_absorpt_t_max 0.581
_shelx_estimated_absorpt_t_min 0.473
_olex2_refinement_description
;
1. Fixed Uiso
 At 1.2 times of:
  All C(H) groups, All C(H,H) groups, All O(H) groups
 At 1.5 times of:
  All C(H,H,H) groups
2.a Secondary CH2 refined with riding coordinates:
 C20(H20A,H20B)
2.b Aromatic/amide H refined with riding coordinates:
 O6(H6), C1(H1), C2(H2), C3(H3), C4(H4), C7(H7), C9(H9), C10(H10), C11(H11),
 C17(H17)
2.c Idealised Me refined as rotating group:
 C14(H14A,H14B,H14C), C15(H15A,H15B,H15C), C19(H19A,H19B,H19C), C21(H21A,H21B,
 H21C)
;
_olex2_submission_special_instructions 'No special instructions were received'

loop_
_space_group_symop_operation_xyz
'x, y, z'
'-x, -y, -z'

loop_
_atom_site_label
_atom_site_type_symbol
_atom_site_fract_x
_atom_site_fract_y
_atom_site_fract_z
_atom_site_U_iso_or_equiv
_atom_site_adp_type
_atom_site_occupancy
_atom_site_site_symmetry_order
_atom_site_calc_flag
_atom_site_refinement_flags_posn
_atom_site_refinement_flags_adp
_atom_site_refinement_flags_occupancy
_atom_site_disorder_assembly
_atom_site_disorder_group
Dy1 Dy 0.37418(2) 0.59291(2) 0.62566(2) 0.01775(6) Uani 1 1 d . . . . .
O1 O 0.3829(2) 0.4532(2) 0.4727(2) 0.0178(5) Uani 1 1 d . . . . .
O2 O 0.6563(3) 0.3887(2) 0.1892(2) 0.0248(5) Uani 1 1 d . . . . .
O3 O 0.8881(3) 0.3487(3) 0.0383(3) 0.0386(7) Uani 1 1 d . . . . .
O4 O 0.1614(3) 0.7570(2) 0.6581(2) 0.0250(5) Uani 1 1 d . . . . .
O5 O 0.3715(3) 0.7460(2) 0.4794(2) 0.0218(5) Uani 1 1 d . . . . .
O6 O 0.4941(3) 0.3908(2) 0.6970(2) 0.0271(6) Uani 1 1 d . . . . .
H6 H 0.523830 0.327222 0.639829 0.033 Uiso 1 1 calc R U . . .
N1 N 0.1583(3) 0.4767(3) 0.6287(3) 0.0218(6) Uani 1 1 d . . . . .
N2 N 0.3102(3) 0.2838(3) 0.3865(3) 0.0207(6) Uani 1 1 d . . . . .
N3 N 0.4423(3) 0.2850(3) 0.3154(3) 0.0208(6) Uani 1 1 d . . . . .
C1 C 0.0423(4) 0.4971(4) 0.7068(3) 0.0286(8) Uani 1 1 d . . . . .
H1 H 0.038976 0.560259 0.763289 0.034 Uiso 1 1 calc R U . . .
C2 C -0.0735(4) 0.4300(4) 0.7091(4) 0.0318(9) Uani 1 1 d . . . . .
H2 H -0.154995 0.447043 0.765723 0.038 Uiso 1 1 calc R U . . .
C3 C -0.0679(4) 0.3380(4) 0.6274(4) 0.0311(9) Uani 1 1 d . . . . .
H3 H -0.145838 0.290557 0.627289 0.037 Uiso 1 1 calc R U . . .
C4 C 0.0509(4) 0.3151(3) 0.5461(3) 0.0250(8) Uani 1 1 d . . . . .
H4 H 0.056254 0.251737 0.489520 0.030 Uiso 1 1 calc R U . . .
C5 C 0.1629(4) 0.3865(3) 0.5484(3) 0.0192(7) Uani 1 1 d . . . . .
C6 C 0.2937(4) 0.3734(3) 0.4635(3) 0.0186(7) Uani 1 1 d . . . . .
C7 C 0.4610(4) 0.2068(3) 0.2306(3) 0.0251(8) Uani 1 1 d . . . . .
H7 H 0.386859 0.156704 0.222557 0.030 Uiso 1 1 calc R U . . .
C8 C 0.5885(4) 0.1912(3) 0.1470(3) 0.0242(7) Uani 1 1 d . . . . .
C9 C 0.6184(5) 0.0798(4) 0.0793(3) 0.0311(9) Uani 1 1 d . . . . .
H9 H 0.554702 0.019686 0.088774 0.037 Uiso 1 1 calc R U . . .
C10 C 0.7395(5) 0.0577(4) -0.0004(4) 0.0386(10) Uani 1 1 d . . . . .
H10 H 0.759637 -0.018041 -0.044900 0.046 Uiso 1 1 calc R U . . .
C11 C 0.8322(5) 0.1459(4) -0.0160(4) 0.0366(10) Uani 1 1 d . . . . .
H11 H 0.915755 0.129850 -0.070905 0.044 Uiso 1 1 calc R U . . .
C12 C 0.8036(4) 0.2564(4) 0.0476(3) 0.0277(8) Uani 1 1 d . . . . .
C13 C 0.6799(4) 0.2838(3) 0.1306(3) 0.0238(7) Uani 1 1 d . . . . .
C14 C 1.0373(5) 0.3150(5) -0.0132(4) 0.0482(12) Uani 1 1 d . . . . .
H14A H 1.095110 0.242104 0.026446 0.072 Uiso 1 1 calc R U . . .
H14B H 1.087329 0.387512 -0.009077 0.072 Uiso 1 1 calc R U . . .
H14C H 1.032578 0.292158 -0.092726 0.072 Uiso 1 1 calc R U . . .
C15 C 0.0115(6) 0.9560(4) 0.7153(4) 0.0471(12) Uani 1 1 d . . . . .
H15A H -0.077760 0.916867 0.719067 0.071 Uiso 1 1 calc R U . . .
H15B H -0.015048 1.041308 0.682450 0.071 Uiso 1 1 calc R U . . .
H15C H 0.044993 0.962539 0.791678 0.071 Uiso 1 1 calc R U . . .
C16 C 0.1382(4) 0.8746(3) 0.6421(3) 0.0269(8) Uani 1 1 d . . . . .
C17 C 0.2200(4) 0.9341(3) 0.5606(3) 0.0310(9) Uani 1 1 d . . . . .
H17 H 0.200052 1.024584 0.559211 0.037 Uiso 1 1 calc R U . . .
C18 C 0.3284(4) 0.8679(3) 0.4819(3) 0.0240(7) Uani 1 1 d . . . . .
C19 C 0.3999(5) 0.9396(4) 0.3914(4) 0.0372(10) Uani 1 1 d . . . . .
H19A H 0.510730 0.917397 0.393848 0.056 Uiso 1 1 calc R U . . .
H19B H 0.364355 1.031423 0.404148 0.056 Uiso 1 1 calc R U . . .
H19C H 0.371295 0.916720 0.317028 0.056 Uiso 1 1 calc R U . . .
C20 C 0.5311(4) 0.3447(4) 0.8089(3) 0.0313(8) Uani 1 1 d . . . . .
H20A H 0.558749 0.413340 0.853316 0.038 Uiso 1 1 calc R U . . .
H20B H 0.619528 0.272290 0.802996 0.038 Uiso 1 1 calc R U . . .
C21 C 0.3992(6) 0.3030(5) 0.8678(4) 0.0575(14) Uani 1 1 d . . . . .
H21A H 0.311871 0.374864 0.873750 0.086 Uiso 1 1 calc R U . . .
H21B H 0.425298 0.272760 0.943752 0.086 Uiso 1 1 calc R U . . .
H21C H 0.373471 0.233707 0.824579 0.086 Uiso 1 1 calc R U . . .

loop_
_atom_site_aniso_label
_atom_site_aniso_U_11
_atom_site_aniso_U_22
_atom_site_aniso_U_33
_atom_site_aniso_U_23
_atom_site_aniso_U_13
_atom_site_aniso_U_12
Dy1 0.01832(9) 0.01404(8) 0.02076(10) -0.00353(6) 0.00436(6) -0.00467(6)
O1 0.0183(11) 0.0137(10) 0.0220(12) -0.0050(9) 0.0039(9) -0.0060(9)
O2 0.0331(13) 0.0192(11) 0.0202(13) -0.0038(10) 0.0081(11) -0.0039(10)
O3 0.0382(16) 0.0338(15) 0.0401(18) -0.0081(13) 0.0208(14) -0.0058(13)
O4 0.0235(12) 0.0205(12) 0.0292(14) -0.0039(11) 0.0038(11) -0.0022(10)
O5 0.0245(12) 0.0164(11) 0.0233(13) -0.0008(10) 0.0025(10) -0.0027(10)
O6 0.0375(14) 0.0196(12) 0.0202(13) 0.0002(10) 0.0042(11) 0.0017(11)
N1 0.0182(14) 0.0189(14) 0.0272(17) -0.0010(12) 0.0058(12) -0.0036(11)
N2 0.0201(14) 0.0173(13) 0.0256(16) -0.0033(12) -0.0016(12) -0.0062(11)
N3 0.0238(14) 0.0181(13) 0.0212(16) -0.0047(12) -0.0005(12) -0.0057(11)
C1 0.0245(18) 0.0307(19) 0.029(2) -0.0019(16) 0.0077(16) -0.0054(15)
C2 0.0218(18) 0.034(2) 0.040(2) -0.0004(18) 0.0083(17) -0.0079(16)
C3 0.0194(17) 0.0310(19) 0.046(3) 0.0079(18) -0.0005(16) -0.0132(15)
C4 0.0222(17) 0.0205(16) 0.034(2) -0.0012(15) -0.0027(15) -0.0078(14)
C5 0.0168(15) 0.0165(15) 0.0241(18) 0.0023(13) 0.0012(13) -0.0040(13)
C6 0.0174(15) 0.0148(15) 0.0249(18) 0.0007(13) -0.0039(14) -0.0055(12)
C7 0.0312(19) 0.0195(16) 0.026(2) -0.0021(15) -0.0046(16) -0.0067(15)
C8 0.0309(19) 0.0194(16) 0.0208(19) -0.0038(14) -0.0024(15) -0.0011(14)
C9 0.041(2) 0.0232(18) 0.028(2) -0.0090(16) -0.0049(18) -0.0032(16)
C10 0.054(3) 0.030(2) 0.027(2) -0.0148(18) 0.002(2) 0.0024(19)
C11 0.043(2) 0.033(2) 0.027(2) -0.0096(18) 0.0058(18) 0.0043(18)
C12 0.0325(19) 0.0265(18) 0.0195(19) -0.0015(15) 0.0018(15) 0.0035(15)
C13 0.0327(19) 0.0191(16) 0.0172(18) -0.0012(14) -0.0015(15) 0.0003(14)
C14 0.037(2) 0.050(3) 0.050(3) 0.008(2) 0.022(2) 0.001(2)
C15 0.052(3) 0.036(2) 0.041(3) -0.001(2) 0.008(2) 0.017(2)
C16 0.0255(18) 0.0252(18) 0.027(2) -0.0072(16) -0.0036(15) 0.0033(15)
C17 0.040(2) 0.0148(16) 0.034(2) -0.0012(15) -0.0004(18) 0.0014(15)
C18 0.0261(18) 0.0177(16) 0.029(2) 0.0004(15) -0.0037(15) -0.0055(14)
C19 0.049(2) 0.0218(18) 0.040(2) 0.0038(17) 0.007(2) -0.0102(18)
C20 0.033(2) 0.031(2) 0.027(2) 0.0021(16) -0.0048(17) 0.0014(17)
C21 0.055(3) 0.064(3) 0.046(3) 0.029(3) 0.014(2) -0.004(3)

loop_
_atom_type_symbol
_atom_type_description
_atom_type_scat_dispersion_real
_atom_type_scat_dispersion_imag
_atom_type_scat_source
C C 0.0033 0.0016 'International Tables Vol C Tables 4.2.6.8 and 6.1.1.4'
H H 0.0000 0.0000 'International Tables Vol C Tables 4.2.6.8 and 6.1.1.4'
Dy Dy -0.1892 4.4098 'International Tables Vol C Tables 4.2.6.8 and 6.1.1.4'
N N 0.0061 0.0033 'International Tables Vol C Tables 4.2.6.8 and 6.1.1.4'
O O 0.0106 0.0060 'International Tables Vol C Tables 4.2.6.8 and 6.1.1.4'

loop_
_geom_angle_atom_site_label_1
_geom_angle_atom_site_label_2
_geom_angle_atom_site_label_3
_geom_angle
_geom_angle_site_symmetry_1
_geom_angle_site_symmetry_3
_geom_angle_publ_flag
O1 Dy1 Dy1 34.19(5) . 2_666 ?
O1 Dy1 Dy1 33.79(6) 2_666 2_666 ?
O1 Dy1 O1 67.97(9) . 2_666 ?
O1 Dy1 O5 73.00(8) 2_666 . ?
O1 Dy1 O5 82.79(8) . . ?
O1 Dy1 O6 75.52(9) 2_666 . ?
O1 Dy1 O6 76.27(9) . . ?
O1 Dy1 N1 65.13(9) . . ?
O1 Dy1 N1 130.65(8) 2_666 . ?
O1 Dy1 N3 63.99(9) 2_666 2_666 ?
O1 Dy1 N3 131.49(9) . 2_666 ?
O2 Dy1 Dy1 144.46(7) 2_666 2_666 ?
O2 Dy1 O1 144.26(8) 2_666 . ?
O2 Dy1 O1 122.63(9) 2_666 2_666 ?
O2 Dy1 O4 75.45(10) 2_666 . ?
O2 Dy1 O5 132.23(8) 2_666 . ?
O2 Dy1 O6 74.54(9) 2_666 . ?
O2 Dy1 N1 89.43(10) 2_666 . ?
O2 Dy1 N3 72.98(10) 2_666 2_666 ?
O4 Dy1 Dy1 140.08(7) . 2_666 ?
O4 Dy1 O1 141.69(8) . 2_666 ?
O4 Dy1 O1 119.06(9) . . ?
O4 Dy1 O5 70.97(9) . . ?
O4 Dy1 O6 141.89(9) . . ?
O4 Dy1 N1 77.38(9) . . ?
O4 Dy1 N3 95.53(9) . 2_666 ?
O5 Dy1 Dy1 75.38(6) . 2_666 ?
O5 Dy1 O6 146.95(9) . . ?
O5 Dy1 N1 114.50(9) . . ?
O5 Dy1 N3 77.47(9) . 2_666 ?
O6 Dy1 Dy1 72.91(7) . 2_666 ?
O6 Dy1 N1 79.36(9) . . ?
O6 Dy1 N3 97.61(10) . 2_666 ?
N1 Dy1 Dy1 98.20(7) . 2_666 ?
N3 Dy1 Dy1 97.56(7) 2_666 2_666 ?
N3 Dy1 N1 162.26(10) 2_666 . ?
Dy1 O1 Dy1 112.03(9) . 2_666 ?
C6 O1 Dy1 125.3(2) . . ?
C6 O1 Dy1 118.3(2) . 2_666 ?
C13 O2 Dy1 126.7(2) . 2_666 ?
C12 O3 C14 118.0(3) . . ?
C16 O4 Dy1 133.0(2) . . ?
C18 O5 Dy1 130.8(2) . . ?
Dy1 O6 H6 113.3 . . ?
C20 O6 Dy1 133.5(2) . . ?
C20 O6 H6 113.3 . . ?
C1 N1 Dy1 123.4(2) . . ?
C1 N1 C5 118.5(3) . . ?
C5 N1 Dy1 118.0(2) . . ?
C6 N2 N3 109.6(2) . . ?
N2 N3 Dy1 119.1(2) . 2_666 ?
C7 N3 Dy1 126.4(2) . 2_666 ?
C7 N3 N2 114.0(3) . . ?
N1 C1 H1 118.6 . . ?
N1 C1 C2 122.7(4) . . ?
C2 C1 H1 118.6 . . ?
C1 C2 H2 120.8 . . ?
C3 C2 C1 118.4(3) . . ?
C3 C2 H2 120.8 . . ?
C2 C3 H3 120.1 . . ?
C4 C3 C2 119.9(3) . . ?
C4 C3 H3 120.1 . . ?
C3 C4 H4 120.7 . . ?
C3 C4 C5 118.7(3) . . ?
C5 C4 H4 120.7 . . ?
N1 C5 C4 121.8(3) . . ?
N1 C5 C6 114.6(3) . . ?
C4 C5 C6 123.6(3) . . ?
O1 C6 N2 125.6(3) . . ?
O1 C6 C5 116.2(3) . . ?
N2 C6 C5 118.2(3) . . ?
N3 C7 H7 118.1 . . ?
N3 C7 C8 123.8(3) . . ?
C8 C7 H7 118.1 . . ?
C9 C8 C7 117.3(3) . . ?
C9 C8 C13 120.2(3) . . ?
C13 C8 C7 122.5(3) . . ?
C8 C9 H9 119.8 . . ?
C10 C9 C8 120.4(4) . . ?
C10 C9 H9 119.8 . . ?
C9 C10 H10 119.9 . . ?
C9 C10 C11 120.2(4) . . ?
C11 C10 H10 119.9 . . ?
C10 C11 H11 119.8 . . ?
C12 C11 C10 120.4(4) . . ?
C12 C11 H11 119.8 . . ?
O3 C12 C11 124.7(4) . . ?
O3 C12 C13 113.8(3) . . ?
C11 C12 C13 121.5(4) . . ?
O2 C13 C8 122.9(3) . . ?
O2 C13 C12 119.9(3) . . ?
C12 C13 C8 117.2(3) . . ?
O3 C14 H14A 109.5 . . ?
O3 C14 H14B 109.5 . . ?
O3 C14 H14C 109.5 . . ?
H14A C14 H14B 109.5 . . ?
H14A C14 H14C 109.5 . . ?
H14B C14 H14C 109.5 . . ?
H15A C15 H15B 109.5 . . ?
H15A C15 H15C 109.5 . . ?
H15B C15 H15C 109.5 . . ?
C16 C15 H15A 109.5 . . ?
C16 C15 H15B 109.5 . . ?
C16 C15 H15C 109.5 . . ?
O4 C16 C15 116.7(4) . . ?
O4 C16 C17 124.4(3) . . ?
C17 C16 C15 118.9(3) . . ?
C16 C17 H17 118.2 . . ?
C18 C17 C16 123.6(3) . . ?
C18 C17 H17 118.2 . . ?
O5 C18 C17 123.9(3) . . ?
O5 C18 C19 116.3(3) . . ?
C17 C18 C19 119.8(3) . . ?
C18 C19 H19A 109.5 . . ?
C18 C19 H19B 109.5 . . ?
C18 C19 H19C 109.5 . . ?
H19A C19 H19B 109.5 . . ?
H19A C19 H19C 109.5 . . ?
H19B C19 H19C 109.5 . . ?
O6 C20 H20A 109.6 . . ?
O6 C20 H20B 109.6 . . ?
O6 C20 C21 110.2(3) . . ?
H20A C20 H20B 108.1 . . ?
C21 C20 H20A 109.6 . . ?
C21 C20 H20B 109.6 . . ?
C20 C21 H21A 109.5 . . ?
C20 C21 H21B 109.5 . . ?
C20 C21 H21C 109.5 . . ?
H21A C21 H21B 109.5 . . ?
H21A C21 H21C 109.5 . . ?
H21B C21 H21C 109.5 . . ?

loop_
_geom_bond_atom_site_label_1
_geom_bond_atom_site_label_2
_geom_bond_distance
_geom_bond_site_symmetry_2
_geom_bond_publ_flag
Dy1 Dy1 3.9108(14) 2_666 ?
Dy1 O1 2.346(2) . ?
Dy1 O1 2.370(2) 2_666 ?
Dy1 O2 2.196(3) 2_666 ?
Dy1 O4 2.330(2) . ?
Dy1 O5 2.373(2) . ?
Dy1 O6 2.387(2) . ?
Dy1 N1 2.518(3) . ?
Dy1 N3 2.451(3) 2_666 ?
O1 C6 1.301(4) . ?
O2 C13 1.298(4) . ?
O3 C12 1.369(5) . ?
O3 C14 1.415(5) . ?
O4 C16 1.250(4) . ?
O5 C18 1.284(4) . ?
O6 H6 0.9500 . ?
O6 C20 1.445(4) . ?
N1 C1 1.333(4) . ?
N1 C5 1.354(4) . ?
N2 N3 1.414(4) . ?
N2 C6 1.308(4) . ?
N3 C7 1.294(5) . ?
C1 H1 0.9500 . ?
C1 C2 1.385(5) . ?
C2 H2 0.9500 . ?
C2 C3 1.378(6) . ?
C3 H3 0.9500 . ?
C3 C4 1.375(5) . ?
C4 H4 0.9500 . ?
C4 C5 1.391(4) . ?
C5 C6 1.483(5) . ?
C7 H7 0.9500 . ?
C7 C8 1.450(5) . ?
C8 C9 1.413(5) . ?
C8 C13 1.421(5) . ?
C9 H9 0.9500 . ?
C9 C10 1.377(6) . ?
C10 H10 0.9500 . ?
C10 C11 1.390(6) . ?
C11 H11 0.9500 . ?
C11 C12 1.379(5) . ?
C12 C13 1.421(5) . ?
C14 H14A 0.9800 . ?
C14 H14B 0.9800 . ?
C14 H14C 0.9800 . ?
C15 H15A 0.9800 . ?
C15 H15B 0.9800 . ?
C15 H15C 0.9800 . ?
C15 C16 1.512(5) . ?
C16 C17 1.405(5) . ?
C17 H17 0.9500 . ?
C17 C18 1.389(5) . ?
C18 C19 1.502(5) . ?
C19 H19A 0.9800 . ?
C19 H19B 0.9800 . ?
C19 H19C 0.9800 . ?
C20 H20A 0.9900 . ?
C20 H20B 0.9900 . ?
C20 C21 1.485(6) . ?
C21 H21A 0.9800 . ?
C21 H21B 0.9800 . ?
C21 H21C 0.9800 . ?

loop_
_geom_torsion_atom_site_label_1
_geom_torsion_atom_site_label_2
_geom_torsion_atom_site_label_3
_geom_torsion_atom_site_label_4
_geom_torsion
_geom_torsion_site_symmetry_1
_geom_torsion_site_symmetry_2
_geom_torsion_site_symmetry_3
_geom_torsion_site_symmetry_4
_geom_torsion_publ_flag
Dy1 O1 C6 N2 -15.8(4) 2_666 . . . ?
Dy1 O1 C6 N2 -170.4(3) . . . . ?
Dy1 O1 C6 C5 9.6(4) . . . . ?
Dy1 O1 C6 C5 164.2(2) 2_666 . . . ?
Dy1 O2 C13 C8 50.0(5) 2_666 . . . ?
Dy1 O2 C13 C12 -128.6(3) 2_666 . . . ?
Dy1 O4 C16 C15 -155.3(3) . . . . ?
Dy1 O4 C16 C17 25.6(6) . . . . ?
Dy1 O5 C18 C17 -26.6(5) . . . . ?
Dy1 O5 C18 C19 154.7(3) . . . . ?
Dy1 O6 C20 C21 86.0(4) . . . . ?
Dy1 N1 C1 C2 -178.2(3) . . . . ?
Dy1 N1 C5 C4 177.9(3) . . . . ?
Dy1 N1 C5 C6 -3.4(4) . . . . ?
Dy1 N3 C7 C8 -8.3(5) 2_666 . . . ?
O3 C12 C13 O2 0.0(5) . . . . ?
O3 C12 C13 C8 -178.7(3) . . . . ?
O4 C16 C17 C18 5.4(6) . . . . ?
N1 C1 C2 C3 0.3(6) . . . . ?
N1 C5 C6 O1 -3.3(4) . . . . ?
N1 C5 C6 N2 176.6(3) . . . . ?
N2 N3 C7 C8 -179.7(3) . . . . ?
N3 N2 C6 O1 1.2(5) . . . . ?
N3 N2 C6 C5 -178.8(3) . . . . ?
N3 C7 C8 C9 162.3(4) . . . . ?
N3 C7 C8 C13 -18.8(6) . . . . ?
C1 N1 C5 C4 -0.3(5) . . . . ?
C1 N1 C5 C6 178.4(3) . . . . ?
C1 C2 C3 C4 -0.2(6) . . . . ?
C2 C3 C4 C5 -0.2(6) . . . . ?
C3 C4 C5 N1 0.5(5) . . . . ?
C3 C4 C5 C6 -178.1(3) . . . . ?
C4 C5 C6 O1 175.3(3) . . . . ?
C4 C5 C6 N2 -4.7(5) . . . . ?
C5 N1 C1 C2 -0.1(6) . . . . ?
C6 N2 N3 Dy1 13.6(3) . . . 2_666 ?
C6 N2 N3 C7 -174.4(3) . . . . ?
C7 C8 C9 C10 -178.8(4) . . . . ?
C7 C8 C13 O2 0.1(6) . . . . ?
C7 C8 C13 C12 178.8(3) . . . . ?
C8 C9 C10 C11 -0.9(7) . . . . ?
C9 C8 C13 O2 179.0(3) . . . . ?
C9 C8 C13 C12 -2.4(5) . . . . ?
C9 C10 C11 C12 -0.3(7) . . . . ?
C10 C11 C12 O3 -179.9(4) . . . . ?
C10 C11 C12 C13 0.1(6) . . . . ?
C11 C12 C13 O2 179.9(4) . . . . ?
C11 C12 C13 C8 1.2(6) . . . . ?
C13 C8 C9 C10 2.3(6) . . . . ?
C14 O3 C12 C11 -19.6(6) . . . . ?
C14 O3 C12 C13 160.3(4) . . . . ?
C15 C16 C17 C18 -173.6(4) . . . . ?
C16 C17 C18 O5 -4.1(6) . . . . ?
C16 C17 C18 C19 174.5(4) . . . . ?
